data_7155583
loop_
_publ_author_name
'Paikar, Arpita'
'Debnath, Mintu'
'Podder, Debasish'
'Sasmal, Supriya'
'Haldar, Debasish'

_publ_section_title
;
 Synthesis and structural investigation of
 2-aminomethyl-3-(4-methoxy-phenyl)-propionic acid containing peptide
 analogue of amyloidogenic AS(6-7) sequence: Inhibition of fibril
 formation
;
_journal_name_full 'Org. Biomol. Chem.'
_journal_paper_doi 10.1039/C7OB00797C
_journal_year 2017
_chemical_absolute_configuration R
_chemical_formula_moiety 'C21 H32 N2 O5'
_chemical_formula_sum 'C21 H32 N2 O5'
_chemical_formula_weight 392.49
_space_group_crystal_system monoclinic
_space_group_IT_number 4
_space_group_name_Hall 'P 2yb'
_space_group_name_H-M_alt 'P 1 21 1'
_symmetry_space_group_name_Hall 'P 2yb'
_symmetry_space_group_name_H-M 'P 1 21 1'
_atom_sites_solution_hydrogens geom
_atom_sites_solution_primary dual
_audit_creation_date 2017-02-09
_audit_creation_method
;
Olex2 1.2
(compiled 2017.01.04 svn.r3372 for OlexSys, GUI svn.r5292)
;
_audit_update_record
;
2017-02-20 deposited with the CCDC.
2017-04-18 downloaded from the CCDC.
;
_cell_angle_alpha 90
_cell_angle_beta 104.444(4)
_cell_angle_gamma 90
_cell_formula_units_Z 4
_cell_length_a 10.8333(4)
_cell_length_b 18.5688(6)
_cell_length_c 11.5795(4)
_cell_measurement_reflns_used 4421
_cell_measurement_temperature 100.00(10)
_cell_measurement_theta_max 24.9870
_cell_measurement_theta_min 2.0930
_cell_volume 2255.72(14)
_computing_cell_refinement
;
CrysAlisPro, Agilent Technologies,
Version 1.171.37.34 (release 22-05-2014 CrysAlis171 .NET)
(compiled May 22 2014,16:03:01)
;
_computing_data_collection
;
CrysAlisPro, Agilent Technologies,
Version 1.171.37.34 (release 22-05-2014 CrysAlis171 .NET)
(compiled May 22 2014,16:03:01)
;
_computing_data_reduction
;
CrysAlisPro, Agilent Technologies,
Version 1.171.37.34 (release 22-05-2014 CrysAlis171 .NET)
(compiled May 22 2014,16:03:01)
;
_computing_molecular_graphics 'Olex2 (Dolomanov et al., 2009)'
_computing_publication_material 'Olex2 (Dolomanov et al., 2009)'
_computing_structure_refinement 'ShelXL (Sheldrick, 2015)'
_computing_structure_solution 'ShelXT (Sheldrick, 2015)'
_diffrn_ambient_environment N~2~
_diffrn_ambient_temperature 100.00(10)
_diffrn_detector 'CCD plate'
_diffrn_detector_area_resol_mean 7.9580
_diffrn_detector_type Eos
_diffrn_measured_fraction_theta_full 1.000
_diffrn_measured_fraction_theta_max 0.999
_diffrn_measurement_details
;
#__ type_ start__ end____ width___ exp.time_
  1 omega   25.00   72.00   1.0000   15.0000
omega____ theta____ kappa____ phi______ frames
    -       27.0898  -99.0000   90.0000 47

#__ type_ start__ end____ width___ exp.time_
  2 omega  -14.00   98.00   1.0000   15.0000
omega____ theta____ kappa____ phi______ frames
    -       27.0898   38.0000  150.0000 112

#__ type_ start__ end____ width___ exp.time_
  3 omega   -4.00   92.00   1.0000   15.0000
omega____ theta____ kappa____ phi______ frames
    -       27.0898   77.0000    0.0000 96
;
_diffrn_measurement_device 'four-circle diffractometer'
_diffrn_measurement_device_type 'SuperNova, Dual, Cu at zero, Eos'
_diffrn_measurement_method '\w scans'
_diffrn_orient_matrix_UB_11 -0.0451953000
_diffrn_orient_matrix_UB_12 -0.0098447000
_diffrn_orient_matrix_UB_13 -0.0532438000
_diffrn_orient_matrix_UB_21 -0.0490250000
_diffrn_orient_matrix_UB_22 0.0006622000
_diffrn_orient_matrix_UB_23 0.0307350000
_diffrn_orient_matrix_UB_31 -0.0112639000
_diffrn_orient_matrix_UB_32 0.0369059000
_diffrn_orient_matrix_UB_33 -0.0148075000
_diffrn_radiation_monochromator mirror
_diffrn_radiation_probe x-ray
_diffrn_radiation_type MoK\a
_diffrn_radiation_wavelength 0.71073
_diffrn_reflns_av_R_equivalents 0.0212
_diffrn_reflns_av_unetI/netI 0.0403
_diffrn_reflns_Laue_measured_fraction_full 1.000
_diffrn_reflns_Laue_measured_fraction_max 0.999
_diffrn_reflns_limit_h_max 12
_diffrn_reflns_limit_h_min -9
_diffrn_reflns_limit_k_max 22
_diffrn_reflns_limit_k_min -21
_diffrn_reflns_limit_l_max 13
_diffrn_reflns_limit_l_min -13
_diffrn_reflns_number 7513
_diffrn_reflns_point_group_measured_fraction_full 0.771
_diffrn_reflns_point_group_measured_fraction_max 0.771
_diffrn_reflns_theta_full 25.027
_diffrn_reflns_theta_max 25.027
_diffrn_reflns_theta_min 1.816
_diffrn_source 'SuperNova (Mo) X-ray Source'
_exptl_absorpt_coefficient_mu 0.082
_exptl_absorpt_correction_T_max 1.00000
_exptl_absorpt_correction_T_min 0.93615
_exptl_absorpt_correction_type multi-scan
_exptl_absorpt_process_details
;
CrysAlisPro, Agilent Technologies,
Version 1.171.37.34 (release 22-05-2014 CrysAlis171 .NET)
(compiled May 22 2014,16:03:01)
Empirical absorption correction using spherical harmonics,
 implemented in SCALE3 ABSPACK scaling algorithm.
;
_exptl_crystal_colour 'clear whiteish colourless'
_exptl_crystal_colour_lustre clear
_exptl_crystal_colour_modifier whiteish
_exptl_crystal_colour_primary colourless
_exptl_crystal_density_diffrn 1.156
_exptl_crystal_description needle
_exptl_crystal_F_000 924
_exptl_crystal_size_max 0.3589
_exptl_crystal_size_mid 0.25589
_exptl_crystal_size_min 0.1258
_refine_diff_density_max 0.224
_refine_diff_density_min -0.243
_refine_diff_density_rms 0.052
_refine_ls_abs_structure_details
;
 Flack x determined using 1829 quotients [(I+)-(I-)]/[(I+)+(I-)]
 (Parsons, Flack and Wagner, Acta Cryst. B69 (2013) 249-259).
;
_refine_ls_abs_structure_Flack -0.003(7)
_refine_ls_extinction_method none
_refine_ls_goodness_of_fit_ref 1.122
_refine_ls_hydrogen_treatment constr
_refine_ls_matrix_type full
_refine_ls_number_parameters 517
_refine_ls_number_reflns 6142
_refine_ls_number_restraints 1
_refine_ls_restrained_S_all 1.121
_refine_ls_R_factor_all 0.0442
_refine_ls_R_factor_gt 0.0410
_refine_ls_shift/su_max 0.002
_refine_ls_shift/su_mean 0.000
_refine_ls_structure_factor_coef Fsqd
_refine_ls_weighting_details 'w=1/[\s^2^(Fo^2^)+(0.0462P)^2^+0.9988P] where P=(Fo^2^+2Fc^2^)/3'
_refine_ls_weighting_scheme calc
_refine_ls_wR_factor_gt 0.1090
_refine_ls_wR_factor_ref 0.1115
_reflns_Friedel_coverage 0.493
_reflns_Friedel_fraction_full 0.527
_reflns_Friedel_fraction_max 0.527
_reflns_number_gt 5790
_reflns_number_total 6142
_reflns_threshold_expression 'I > 2\s(I)'
_cod_data_source_file c7ob00797c2.cif
_cod_data_source_block d_phe_leu_2
_cod_database_code 7155583
_shelx_shelxl_version_number 2014/7
_chemical_oxdiff_formula 'C H N O'
_shelx_space_group_comment
;
The symmetry employed for this shelxl refinement is uniquely defined
by the following loop, which should always be used as a source of
symmetry information in preference to the above space-group names.
They are only intended as comments.
;
_reflns_odcompleteness_completeness 93.13
_reflns_odcompleteness_iscentric 1
_reflns_odcompleteness_theta 25.63
_olex2_refinement_description
;
1. Fixed Uiso
 At 1.2 times of:
  All C(H) groups, All C(H,H) groups, All N(H) groups
 At 1.5 times of:
  All C(H,H,H) groups
2.a Ternary CH refined with riding coordinates:
 C36(H36), C27(H27), C15(H15), C38(H38), C6(H6), C17(H17)
2.b Secondary CH2 refined with riding coordinates:
 C28(H28A,H28B), C7(H7A,H7B), C37(H37A,H37B), C16(H16A,H16B)
2.c Aromatic/amide H refined with riding coordinates:
 N3(H3), N4(H4), N2(H2), N1(H1), C9(H9), C30(H30), C13(H13), C11(H11),
 C12(H12), C33(H33), C10(H10), C34(H34), C31(H31), C32(H32)
2.d Idealised Me refined as rotating group:
 C22(H22A,H22B,H22C), C18(H18A,H18B,H18C), C24(H24A,H24B,H24C), C23(H23A,H23B,
 H23C), C19(H19A,H19B,H19C), C39(H39A,H39B,H39C), C40(H40A,H40B,H40C), C42(H42A,
 H42B,H42C), C21(H21A,H21B,H21C), C1(H1A,H1B,H1C), C3(H3A,H3B,H3C), C2(H2A,H2B,
 H2C)
;
_olex2_submission_special_instructions 'No special instructions were received'

loop_
_space_group_symop_operation_xyz
'x, y, z'
'-x, y+1/2, -z'

loop_
_atom_site_label
_atom_site_type_symbol
_atom_site_fract_x
_atom_site_fract_y
_atom_site_fract_z
_atom_site_U_iso_or_equiv
_atom_site_adp_type
_atom_site_occupancy
_atom_site_site_symmetry_order
_atom_site_calc_flag
_atom_site_refinement_flags_posn
O6 O 0.1011(2) 0.68120(13) 0.3402(2) 0.0195(6) Uani 1 1 d .
O8 O 0.4866(2) 0.48387(13) 0.5104(2) 0.0197(5) Uani 1 1 d .
O7 O 0.1686(2) 0.56884(13) 0.3024(2) 0.0237(6) Uani 1 1 d .
O1 O 0.7233(2) 0.38632(14) 0.3671(3) 0.0279(6) Uani 1 1 d .
O3 O 0.5676(2) 0.23772(13) 0.6641(2) 0.0210(6) Uani 1 1 d .
O2 O 0.6941(3) 0.26651(14) 0.3932(2) 0.0314(7) Uani 1 1 d .
O5 O 0.5412(3) 0.32005(16) 0.9786(2) 0.0335(7) Uani 1 1 d .
N3 N 0.2541(3) 0.62814(16) 0.4753(2) 0.0162(6) Uani 1 1 d .
H3 H 0.2625 0.6690 0.5114 0.019 Uiso 1 1 calc R
O10 O 0.8172(2) 0.6070(2) 0.4497(2) 0.0415(9) Uani 1 1 d .
O4 O 0.3771(3) 0.32761(16) 0.8159(3) 0.0375(7) Uani 1 1 d .
O9 O 0.6938(3) 0.62943(18) 0.5729(2) 0.0359(7) Uani 1 1 d .
N4 N 0.4795(3) 0.58991(15) 0.4133(2) 0.0163(6) Uani 1 1 d .
H4 H 0.4353 0.6278 0.3880 0.020 Uiso 1 1 calc R
N2 N 0.5455(3) 0.35794(16) 0.6746(3) 0.0214(7) Uani 1 1 d .
H2 H 0.5246 0.3975 0.6360 0.026 Uiso 1 1 calc R
N1 N 0.5535(3) 0.35053(16) 0.4241(2) 0.0187(6) Uani 1 1 d .
H1 H 0.5277 0.3942 0.4099 0.022 Uiso 1 1 calc R
C8 C 0.2709(3) 0.3304(2) 0.3235(3) 0.0179(7) Uani 1 1 d .
C26 C 0.1733(3) 0.6217(2) 0.3650(3) 0.0161(7) Uani 1 1 d .
C35 C 0.4372(3) 0.54390(18) 0.4817(3) 0.0150(7) Uani 1 1 d .
C9 C 0.2409(3) 0.2697(2) 0.2507(3) 0.0220(8) Uani 1 1 d .
H9 H 0.2666 0.2243 0.2814 0.026 Uiso 1 1 calc R
C36 C 0.5987(3) 0.57830(19) 0.3795(3) 0.0170(7) Uani 1 1 d .
H36 H 0.6117 0.5262 0.3763 0.020 Uiso 1 1 calc R
C5 C 0.6607(3) 0.32906(19) 0.3954(3) 0.0192(8) Uani 1 1 d .
C29 C 0.2810(3) 0.5736(2) 0.7375(3) 0.0184(7) Uani 1 1 d .
C30 C 0.2201(4) 0.6337(2) 0.7690(3) 0.0252(9) Uani 1 1 d .
H30 H 0.2366 0.6790 0.7423 0.030 Uiso 1 1 calc R
C27 C 0.3257(3) 0.56638(19) 0.5319(3) 0.0159(7) Uani 1 1 d .
H27 H 0.2669 0.5255 0.5233 0.019 Uiso 1 1 calc R
C25 C 0.0207(3) 0.6937(2) 0.2190(3) 0.0210(8) Uani 1 1 d .
C14 C 0.5358(3) 0.29556(19) 0.6139(3) 0.0176(7) Uani 1 1 d .
C41 C 0.7059(3) 0.6084(2) 0.4782(3) 0.0209(8) Uani 1 1 d .
C13 C 0.2323(3) 0.3975(2) 0.2744(3) 0.0224(8) Uani 1 1 d .
H13 H 0.2524 0.4385 0.3216 0.027 Uiso 1 1 calc R
C15 C 0.5903(3) 0.36017(19) 0.8034(3) 0.0186(8) Uani 1 1 d .
H15 H 0.6652 0.3289 0.8274 0.022 Uiso 1 1 calc R
C11 C 0.1339(4) 0.3439(2) 0.0860(3) 0.0258(9) Uani 1 1 d .
H11 H 0.0873 0.3482 0.0072 0.031 Uiso 1 1 calc R
C12 C 0.1643(4) 0.4044(2) 0.1565(3) 0.0256(9) Uani 1 1 d .
H12 H 0.1393 0.4497 0.1249 0.031 Uiso 1 1 calc R
C28 C 0.3787(3) 0.58093(19) 0.6665(3) 0.0177(7) Uani 1 1 d .
H28A H 0.4478 0.5475 0.6977 0.021 Uiso 1 1 calc R
H28B H 0.4136 0.6293 0.6769 0.021 Uiso 1 1 calc R
C7 C 0.3395(3) 0.3239(2) 0.4539(3) 0.0183(7) Uani 1 1 d .
H7A H 0.2944 0.2891 0.4907 0.022 Uiso 1 1 calc R
H7B H 0.3353 0.3700 0.4920 0.022 Uiso 1 1 calc R
C37 C 0.5927(3) 0.6087(2) 0.2555(3) 0.0180(7) Uani 1 1 d .
H37A H 0.6718 0.5974 0.2346 0.022 Uiso 1 1 calc R
H37B H 0.5858 0.6607 0.2583 0.022 Uiso 1 1 calc R
C33 C 0.1701(4) 0.4991(2) 0.8501(3) 0.0313(10) Uani 1 1 d .
H33 H 0.1537 0.4538 0.8774 0.038 Uiso 1 1 calc R
C20 C 0.4892(4) 0.3332(2) 0.8632(3) 0.0241(8) Uani 1 1 d .
C10 C 0.1728(4) 0.2769(2) 0.1328(3) 0.0263(9) Uani 1 1 d .
H10 H 0.1532 0.2362 0.0848 0.032 Uiso 1 1 calc R
C34 C 0.2535(4) 0.5062(2) 0.7778(3) 0.0243(8) Uani 1 1 d .
H34 H 0.2919 0.4654 0.7557 0.029 Uiso 1 1 calc R
C22 C 0.1071(4) 0.7066(2) 0.1362(3) 0.0260(9) Uani 1 1 d .
H22A H 0.1700 0.7421 0.1705 0.039 Uiso 1 1 calc GR
H22B H 0.0572 0.7235 0.0606 0.039 Uiso 1 1 calc GR
H22C H 0.1486 0.6624 0.1251 0.039 Uiso 1 1 calc GR
C38 C 0.4813(3) 0.5796(2) 0.1578(3) 0.0217(8) Uani 1 1 d .
H38 H 0.4020 0.5900 0.1807 0.026 Uiso 1 1 calc R
C6 C 0.4800(3) 0.30088(19) 0.4790(3) 0.0170(7) Uani 1 1 d .
H6 H 0.4836 0.2530 0.4444 0.020 Uiso 1 1 calc R
C17 C 0.7187(4) 0.4769(2) 0.7876(3) 0.0230(8) Uani 1 1 d .
H17 H 0.6727 0.4856 0.7045 0.028 Uiso 1 1 calc R
C31 C 0.1349(4) 0.6265(3) 0.8399(3) 0.0331(10) Uani 1 1 d .
H31 H 0.0937 0.6671 0.8590 0.040 Uiso 1 1 calc R
C18 C 0.7531(4) 0.5503(2) 0.8483(3) 0.0290(9) Uani 1 1 d .
H18A H 0.6764 0.5765 0.8475 0.044 Uiso 1 1 calc GR
H18B H 0.8037 0.5772 0.8062 0.044 Uiso 1 1 calc GR
H18C H 0.8007 0.5431 0.9293 0.044 Uiso 1 1 calc GR
C16 C 0.6288(4) 0.4369(2) 0.8490(3) 0.0205(8) Uani 1 1 d .
H16A H 0.5519 0.4653 0.8400 0.025 Uiso 1 1 calc R
H16B H 0.6695 0.4341 0.9336 0.025 Uiso 1 1 calc R
C24 C -0.0524(4) 0.7612(2) 0.2362(3) 0.0289(9) Uani 1 1 d .
H24A H -0.1001 0.7520 0.2942 0.043 Uiso 1 1 calc GR
H24B H -0.1097 0.7744 0.1617 0.043 Uiso 1 1 calc GR
H24C H 0.0066 0.7998 0.2635 0.043 Uiso 1 1 calc GR
C32 C 0.1106(4) 0.5600(3) 0.8823(3) 0.0344(10) Uani 1 1 d .
H32 H 0.0553 0.5558 0.9317 0.041 Uiso 1 1 calc R
C23 C -0.0723(4) 0.6322(2) 0.1773(3) 0.0290(9) Uani 1 1 d .
H23A H -0.0274 0.5915 0.1568 0.044 Uiso 1 1 calc GR
H23B H -0.1369 0.6472 0.1087 0.044 Uiso 1 1 calc GR
H23C H -0.1113 0.6190 0.2402 0.044 Uiso 1 1 calc GR
C4 C 0.8462(4) 0.3786(2) 0.3348(4) 0.0323(10) Uani 1 1 d .
C19 C 0.8370(4) 0.4327(2) 0.7876(4) 0.0361(10) Uani 1 1 d .
H19A H 0.8919 0.4599 0.7504 0.054 Uiso 1 1 calc GR
H19B H 0.8124 0.3888 0.7442 0.054 Uiso 1 1 calc GR
H19C H 0.8814 0.4217 0.8682 0.054 Uiso 1 1 calc GR
C39 C 0.4775(4) 0.6187(3) 0.0416(3) 0.0394(11) Uani 1 1 d .
H39A H 0.4637 0.6692 0.0513 0.059 Uiso 1 1 calc GR
H39B H 0.4093 0.5997 -0.0204 0.059 Uiso 1 1 calc GR
H39C H 0.5570 0.6119 0.0206 0.059 Uiso 1 1 calc GR
C40 C 0.4902(5) 0.4984(2) 0.1419(4) 0.0380(11) Uani 1 1 d .
H40A H 0.5696 0.4869 0.1235 0.057 Uiso 1 1 calc GR
H40B H 0.4209 0.4827 0.0778 0.057 Uiso 1 1 calc GR
H40C H 0.4858 0.4745 0.2142 0.057 Uiso 1 1 calc GR
C42 C 0.9267(4) 0.6292(4) 0.5437(3) 0.0520(15) Uani 1 1 d .
H42A H 1.0008 0.6314 0.5126 0.078 Uiso 1 1 calc GR
H42B H 0.9407 0.5950 0.6079 0.078 Uiso 1 1 calc GR
H42C H 0.9107 0.6758 0.5728 0.078 Uiso 1 1 calc GR
C21 C 0.4535(5) 0.3015(3) 1.0506(4) 0.0485(13) Uani 1 1 d .
H21A H 0.4086 0.2582 1.0203 0.073 Uiso 1 1 calc GR
H21B H 0.3937 0.3400 1.0474 0.073 Uiso 1 1 calc GR
H21C H 0.5005 0.2940 1.1317 0.073 Uiso 1 1 calc GR
C1 C 0.8829(5) 0.4554(3) 0.3176(6) 0.0595(16) Uani 1 1 d .
H1A H 0.8179 0.4775 0.2561 0.089 Uiso 1 1 calc GR
H1B H 0.9623 0.4561 0.2949 0.089 Uiso 1 1 calc GR
H1C H 0.8920 0.4815 0.3908 0.089 Uiso 1 1 calc GR
C3 C 0.8268(8) 0.3383(4) 0.2202(6) 0.090(3) Uani 1 1 d .
H3A H 0.7861 0.2931 0.2268 0.135 Uiso 1 1 calc GR
H3B H 0.9078 0.3297 0.2031 0.135 Uiso 1 1 calc GR
H3C H 0.7739 0.3661 0.1569 0.135 Uiso 1 1 calc GR
C2 C 0.9427(5) 0.3442(5) 0.4376(7) 0.102(3) Uani 1 1 d .
H2A H 0.9447 0.3702 0.5097 0.154 Uiso 1 1 calc GR
H2B H 1.0255 0.3456 0.4218 0.154 Uiso 1 1 calc GR
H2C H 0.9190 0.2951 0.4464 0.154 Uiso 1 1 calc GR

loop_
_atom_site_aniso_label
_atom_site_aniso_U_11
_atom_site_aniso_U_22
_atom_site_aniso_U_33
_atom_site_aniso_U_23
_atom_site_aniso_U_13
_atom_site_aniso_U_12
O6 0.0179(12) 0.0215(14) 0.0175(12) 0.0017(10) 0.0016(10) 0.0050(11)
O8 0.0227(13) 0.0129(13) 0.0233(12) 0.0026(10) 0.0058(10) 0.0038(11)
O7 0.0275(14) 0.0183(14) 0.0224(13) -0.0040(11) 0.0003(10) 0.0005(11)
O1 0.0228(14) 0.0167(14) 0.0500(17) 0.0055(12) 0.0202(12) 0.0018(12)
O3 0.0282(14) 0.0132(13) 0.0208(12) 0.0011(10) 0.0047(10) 0.0011(11)
O2 0.0446(18) 0.0153(14) 0.0444(17) 0.0083(12) 0.0298(14) 0.0074(13)
O5 0.0442(17) 0.0347(17) 0.0252(14) 0.0043(12) 0.0154(12) -0.0030(14)
N3 0.0175(15) 0.0129(14) 0.0174(14) -0.0015(12) 0.0029(11) -0.0005(12)
O10 0.0166(13) 0.087(3) 0.0209(13) -0.0089(15) 0.0051(10) -0.0074(16)
O4 0.0245(16) 0.0350(17) 0.0536(18) 0.0025(15) 0.0109(13) -0.0037(14)
O9 0.0290(15) 0.0510(19) 0.0285(14) -0.0182(14) 0.0085(12) -0.0030(15)
N4 0.0157(14) 0.0143(15) 0.0197(14) 0.0040(12) 0.0059(11) 0.0050(12)
N2 0.0277(17) 0.0158(16) 0.0176(15) 0.0023(12) -0.0003(12) 0.0003(13)
N1 0.0199(15) 0.0156(16) 0.0215(15) 0.0053(12) 0.0069(12) 0.0013(13)
C8 0.0156(17) 0.0236(19) 0.0152(17) -0.0015(15) 0.0050(13) -0.0034(16)
C26 0.0139(17) 0.0175(18) 0.0172(16) 0.0019(15) 0.0044(13) -0.0002(15)
C35 0.0167(17) 0.0133(18) 0.0125(16) -0.0020(13) -0.0010(13) 0.0010(15)
C9 0.023(2) 0.0210(19) 0.0202(18) 0.0008(15) 0.0031(15) -0.0027(16)
C36 0.0180(17) 0.0141(18) 0.0200(17) -0.0003(14) 0.0068(13) 0.0013(15)
C5 0.0239(19) 0.0165(19) 0.0185(17) 0.0034(15) 0.0077(14) 0.0011(16)
C29 0.0191(17) 0.0233(19) 0.0110(15) 0.0014(14) 0.0003(13) 0.0008(16)
C30 0.031(2) 0.026(2) 0.0174(17) 0.0033(15) 0.0048(15) 0.0042(18)
C27 0.0162(17) 0.0145(17) 0.0158(16) 0.0019(14) 0.0018(13) -0.0006(14)
C25 0.0200(19) 0.024(2) 0.0152(17) 0.0038(15) -0.0019(14) 0.0002(16)
C14 0.0149(17) 0.0150(18) 0.0235(18) -0.0002(15) 0.0059(14) -0.0027(15)
C41 0.0220(19) 0.0213(19) 0.0199(18) 0.0017(15) 0.0064(14) -0.0014(16)
C13 0.024(2) 0.0201(19) 0.0229(18) -0.0033(16) 0.0051(15) -0.0011(16)
C15 0.0184(18) 0.0173(18) 0.0183(17) 0.0002(14) 0.0014(14) 0.0017(15)
C11 0.026(2) 0.033(2) 0.0165(17) 0.0012(16) 0.0020(15) -0.0041(18)
C12 0.025(2) 0.026(2) 0.0252(19) 0.0069(16) 0.0048(16) 0.0051(17)
C28 0.0203(18) 0.0130(18) 0.0173(16) -0.0001(14) 0.0000(13) 0.0008(15)
C7 0.0194(18) 0.0186(18) 0.0169(16) -0.0023(14) 0.0044(13) -0.0048(15)
C37 0.0182(17) 0.0211(19) 0.0157(16) -0.0020(14) 0.0064(13) -0.0009(15)
C33 0.031(2) 0.035(2) 0.028(2) 0.0099(18) 0.0062(17) -0.0089(19)
C20 0.027(2) 0.0159(18) 0.0299(19) -0.0033(16) 0.0070(16) -0.0012(17)
C10 0.027(2) 0.029(2) 0.0206(18) -0.0036(16) 0.0020(15) -0.0047(17)
C34 0.023(2) 0.025(2) 0.0237(19) 0.0031(16) 0.0038(15) 0.0017(17)
C22 0.025(2) 0.032(2) 0.0203(19) 0.0031(16) 0.0046(15) -0.0034(18)
C38 0.0195(18) 0.025(2) 0.0178(17) -0.0003(15) 0.0002(14) 0.0015(16)
C6 0.0213(19) 0.0115(17) 0.0187(17) -0.0016(14) 0.0057(14) -0.0024(15)
C17 0.023(2) 0.020(2) 0.0232(18) -0.0024(16) 0.0019(15) -0.0036(16)
C31 0.033(2) 0.044(3) 0.0243(19) -0.0028(19) 0.0092(16) 0.010(2)
C18 0.028(2) 0.026(2) 0.031(2) -0.0030(17) 0.0037(16) -0.0042(18)
C16 0.0213(19) 0.0206(19) 0.0183(17) -0.0004(15) 0.0024(14) 0.0009(16)
C24 0.027(2) 0.031(2) 0.0270(19) 0.0062(17) 0.0020(16) 0.0129(18)
C32 0.026(2) 0.056(3) 0.023(2) 0.002(2) 0.0102(16) -0.004(2)
C23 0.020(2) 0.034(2) 0.0284(19) 0.0052(18) -0.0016(15) -0.0075(18)
C4 0.025(2) 0.030(2) 0.049(3) 0.0127(19) 0.0233(18) 0.0053(19)
C19 0.026(2) 0.034(2) 0.052(3) -0.004(2) 0.0150(19) -0.001(2)
C39 0.047(3) 0.046(3) 0.0206(19) 0.0007(19) -0.0013(17) 0.000(2)
C40 0.050(3) 0.031(2) 0.026(2) -0.0076(18) -0.0039(19) -0.007(2)
C42 0.018(2) 0.111(5) 0.024(2) -0.012(3) -0.0002(16) -0.016(3)
C21 0.066(3) 0.041(3) 0.054(3) 0.001(2) 0.043(3) -0.006(3)
C1 0.039(3) 0.039(3) 0.116(5) 0.012(3) 0.049(3) 0.000(2)
C3 0.131(6) 0.067(4) 0.112(5) -0.032(4) 0.108(5) -0.044(4)
C2 0.027(3) 0.155(8) 0.128(6) 0.098(6) 0.025(3) 0.014(4)

loop_
_atom_type_symbol
_atom_type_description
_atom_type_scat_dispersion_real
_atom_type_scat_dispersion_imag
_atom_type_scat_source
C C 0.0033 0.0016 'International Tables Vol C Tables 4.2.6.8 and 6.1.1.4'
H H 0.0000 0.0000 'International Tables Vol C Tables 4.2.6.8 and 6.1.1.4'
N N 0.0061 0.0033 'International Tables Vol C Tables 4.2.6.8 and 6.1.1.4'
O O 0.0106 0.0060 'International Tables Vol C Tables 4.2.6.8 and 6.1.1.4'

loop_
_geom_angle_atom_site_label_1
_geom_angle_atom_site_label_2
_geom_angle_atom_site_label_3
_geom_angle
C26 O6 C25 120.5(3)
C5 O1 C4 121.8(3)
C20 O5 C21 116.4(3)
C26 N3 H3 119.9
C26 N3 C27 120.2(3)
C27 N3 H3 119.9
C41 O10 C42 115.5(3)
C35 N4 H4 119.0
C35 N4 C36 121.9(3)
C36 N4 H4 119.0
C14 N2 H2 119.2
C14 N2 C15 121.6(3)
C15 N2 H2 119.2
C5 N1 H1 119.4
C5 N1 C6 121.2(3)
C6 N1 H1 119.4
C9 C8 C7 121.3(3)
C13 C8 C9 118.5(3)
C13 C8 C7 120.2(3)
O6 C26 N3 109.4(3)
O7 C26 O6 127.1(3)
O7 C26 N3 123.5(3)
O8 C35 N4 123.2(3)
O8 C35 C27 118.2(3)
N4 C35 C27 118.5(3)
C8 C9 H9 119.9
C10 C9 C8 120.2(4)
C10 C9 H9 119.9
N4 C36 H36 107.6
N4 C36 C41 107.8(3)
N4 C36 C37 111.4(3)
C41 C36 H36 107.6
C41 C36 C37 114.6(3)
C37 C36 H36 107.6
O2 C5 O1 125.3(3)
O2 C5 N1 124.5(3)
N1 C5 O1 110.2(3)
C30 C29 C28 121.2(3)
C30 C29 C34 118.6(3)
C34 C29 C28 120.2(3)
C29 C30 H30 119.7
C31 C30 C29 120.6(4)
C31 C30 H30 119.7
N3 C27 C35 115.5(3)
N3 C27 H27 107.8
N3 C27 C28 109.9(3)
C35 C27 H27 107.8
C35 C27 C28 107.6(3)
C28 C27 H27 107.8
O6 C25 C22 108.4(3)
O6 C25 C24 102.1(3)
O6 C25 C23 111.8(3)
C22 C25 C24 112.1(3)
C22 C25 C23 112.5(3)
C23 C25 C24 109.6(3)
O3 C14 N2 121.9(3)
O3 C14 C6 122.1(3)
N2 C14 C6 115.9(3)
O10 C41 C36 112.2(3)
O9 C41 O10 123.1(3)
O9 C41 C36 124.7(3)
C8 C13 H13 119.4
C12 C13 C8 121.2(3)
C12 C13 H13 119.4
N2 C15 H15 108.4
N2 C15 C20 111.4(3)
N2 C15 C16 111.8(3)
C20 C15 H15 108.4
C20 C15 C16 108.3(3)
C16 C15 H15 108.4
C12 C11 H11 120.1
C10 C11 H11 120.1
C10 C11 C12 119.9(3)
C13 C12 H12 120.1
C11 C12 C13 119.8(4)
C11 C12 H12 120.1
C29 C28 C27 113.7(3)
C29 C28 H28A 108.8
C29 C28 H28B 108.8
C27 C28 H28A 108.8
C27 C28 H28B 108.8
H28A C28 H28B 107.7
C8 C7 H7A 108.4
C8 C7 H7B 108.4
C8 C7 C6 115.4(3)
H7A C7 H7B 107.5
C6 C7 H7A 108.4
C6 C7 H7B 108.4
C36 C37 H37A 108.8
C36 C37 H37B 108.8
C36 C37 C38 113.9(3)
H37A C37 H37B 107.7
C38 C37 H37A 108.8
C38 C37 H37B 108.8
C34 C33 H33 120.1
C34 C33 C32 119.9(4)
C32 C33 H33 120.1
O5 C20 C15 110.2(3)
O4 C20 O5 124.3(4)
O4 C20 C15 125.4(3)
C9 C10 H10 119.7
C11 C10 C9 120.5(3)
C11 C10 H10 119.7
C29 C34 H34 119.5
C33 C34 C29 120.9(4)
C33 C34 H34 119.5
C25 C22 H22A 109.5
C25 C22 H22B 109.5
C25 C22 H22C 109.5
H22A C22 H22B 109.5
H22A C22 H22C 109.5
H22B C22 H22C 109.5
C37 C38 H38 108.3
C39 C38 C37 109.2(3)
C39 C38 H38 108.3
C39 C38 C40 110.7(3)
C40 C38 C37 112.1(3)
C40 C38 H38 108.3
N1 C6 C14 111.4(3)
N1 C6 C7 111.3(3)
N1 C6 H6 108.2
C14 C6 C7 109.4(3)
C14 C6 H6 108.2
C7 C6 H6 108.2
C18 C17 H17 108.0
C16 C17 H17 108.0
C16 C17 C18 109.1(3)
C19 C17 H17 108.0
C19 C17 C18 111.7(3)
C19 C17 C16 111.8(3)
C30 C31 H31 119.6
C32 C31 C30 120.8(4)
C32 C31 H31 119.6
C17 C18 H18A 109.5
C17 C18 H18B 109.5
C17 C18 H18C 109.5
H18A C18 H18B 109.5
H18A C18 H18C 109.5
H18B C18 H18C 109.5
C15 C16 H16A 108.3
C15 C16 H16B 108.3
C17 C16 C15 116.0(3)
C17 C16 H16A 108.3
C17 C16 H16B 108.3
H16A C16 H16B 107.4
C25 C24 H24A 109.5
C25 C24 H24B 109.5
C25 C24 H24C 109.5
H24A C24 H24B 109.5
H24A C24 H24C 109.5
H24B C24 H24C 109.5
C33 C32 H32 120.4
C31 C32 C33 119.3(4)
C31 C32 H32 120.4
C25 C23 H23A 109.5
C25 C23 H23B 109.5
C25 C23 H23C 109.5
H23A C23 H23B 109.5
H23A C23 H23C 109.5
H23B C23 H23C 109.5
O1 C4 C1 103.1(3)
O1 C4 C3 109.8(4)
O1 C4 C2 109.3(4)
C1 C4 C2 110.4(5)
C3 C4 C1 109.9(4)
C3 C4 C2 113.8(6)
C17 C19 H19A 109.5
C17 C19 H19B 109.5
C17 C19 H19C 109.5
H19A C19 H19B 109.5
H19A C19 H19C 109.5
H19B C19 H19C 109.5
C38 C39 H39A 109.5
C38 C39 H39B 109.5
C38 C39 H39C 109.5
H39A C39 H39B 109.5
H39A C39 H39C 109.5
H39B C39 H39C 109.5
C38 C40 H40A 109.5
C38 C40 H40B 109.5
C38 C40 H40C 109.5
H40A C40 H40B 109.5
H40A C40 H40C 109.5
H40B C40 H40C 109.5
O10 C42 H42A 109.5
O10 C42 H42B 109.5
O10 C42 H42C 109.5
H42A C42 H42B 109.5
H42A C42 H42C 109.5
H42B C42 H42C 109.5
O5 C21 H21A 109.5
O5 C21 H21B 109.5
O5 C21 H21C 109.5
H21A C21 H21B 109.5
H21A C21 H21C 109.5
H21B C21 H21C 109.5
C4 C1 H1A 109.5
C4 C1 H1B 109.5
C4 C1 H1C 109.5
H1A C1 H1B 109.5
H1A C1 H1C 109.5
H1B C1 H1C 109.5
C4 C3 H3A 109.5
C4 C3 H3B 109.5
C4 C3 H3C 109.5
H3A C3 H3B 109.5
H3A C3 H3C 109.5
H3B C3 H3C 109.5
C4 C2 H2A 109.5
C4 C2 H2B 109.5
C4 C2 H2C 109.5
H2A C2 H2B 109.5
H2A C2 H2C 109.5
H2B C2 H2C 109.5

loop_
_geom_bond_atom_site_label_1
_geom_bond_atom_site_label_2
_geom_bond_distance
O6 C26 1.342(4)
O6 C25 1.473(4)
O8 C35 1.246(4)
O7 C26 1.214(4)
O1 C5 1.345(4)
O1 C4 1.476(5)
O3 C14 1.229(4)
O2 C5 1.219(4)
O5 C20 1.337(4)
O5 C21 1.452(5)
N3 H3 0.8600
N3 C26 1.362(4)
N3 C27 1.447(4)
O10 C41 1.328(5)
O10 C42 1.455(5)
O4 C20 1.206(5)
O9 C41 1.201(4)
N4 H4 0.8600
N4 C35 1.323(4)
N4 C36 1.456(4)
N2 H2 0.8600
N2 C14 1.345(5)
N2 C15 1.449(4)
N1 H1 0.8600
N1 C5 1.345(5)
N1 C6 1.463(4)
C8 C9 1.397(5)
C8 C13 1.389(5)
C8 C7 1.513(4)
C35 C27 1.523(5)
C9 H9 0.9300
C9 C10 1.387(5)
C36 H36 0.9800
C36 C41 1.519(5)
C36 C37 1.529(4)
C29 C30 1.390(5)
C29 C28 1.500(5)
C29 C34 1.394(5)
C30 H30 0.9300
C30 C31 1.385(6)
C27 H27 0.9800
C27 C28 1.545(4)
C25 C22 1.516(5)
C25 C24 1.522(5)
C25 C23 1.520(5)
C14 C6 1.531(4)
C13 H13 0.9300
C13 C12 1.387(5)
C15 H15 0.9800
C15 C20 1.519(5)
C15 C16 1.540(5)
C11 H11 0.9300
C11 C12 1.380(6)
C11 C10 1.380(5)
C12 H12 0.9300
C28 H28A 0.9700
C28 H28B 0.9700
C7 H7A 0.9700
C7 H7B 0.9700
C7 C6 1.537(5)
C37 H37A 0.9700
C37 H37B 0.9700
C37 C38 1.532(5)
C33 H33 0.9300
C33 C34 1.383(6)
C33 C32 1.398(6)
C10 H10 0.9300
C34 H34 0.9300
C22 H22A 0.9600
C22 H22B 0.9600
C22 H22C 0.9600
C38 H38 0.9800
C38 C39 1.519(5)
C38 C40 1.526(6)
C6 H6 0.9800
C17 H17 0.9800
C17 C18 1.537(5)
C17 C16 1.533(5)
C17 C19 1.522(6)
C31 H31 0.9300
C31 C32 1.378(7)
C18 H18A 0.9600
C18 H18B 0.9600
C18 H18C 0.9600
C16 H16A 0.9700
C16 H16B 0.9700
C24 H24A 0.9600
C24 H24B 0.9600
C24 H24C 0.9600
C32 H32 0.9300
C23 H23A 0.9600
C23 H23B 0.9600
C23 H23C 0.9600
C4 C1 1.507(6)
C4 C3 1.493(7)
C4 C2 1.516(7)
C19 H19A 0.9600
C19 H19B 0.9600
C19 H19C 0.9600
C39 H39A 0.9600
C39 H39B 0.9600
C39 H39C 0.9600
C40 H40A 0.9600
C40 H40B 0.9600
C40 H40C 0.9600
C42 H42A 0.9600
C42 H42B 0.9600
C42 H42C 0.9600
C21 H21A 0.9600
C21 H21B 0.9600
C21 H21C 0.9600
C1 H1A 0.9600
C1 H1B 0.9600
C1 H1C 0.9600
C3 H3A 0.9600
C3 H3B 0.9600
C3 H3C 0.9600
C2 H2A 0.9600
C2 H2B 0.9600
C2 H2C 0.9600

loop_
_smtbx_masks_void_nr
_smtbx_masks_void_average_x
_smtbx_masks_void_average_y
_smtbx_masks_void_average_z
_smtbx_masks_void_volume
_smtbx_masks_void_count_electrons
1 -0.136 -0.083 0.409 18.0 0.6
2 0.136 0.417 0.591 18.0 0.6
3 -0.111 0.456 0.067 7.3 0.8
4 0.111 0.956 0.933 7.3 0.8
